data_4107390
loop_
_publ_author_name
'Guang Zhu'
'Keliang Pang'
'Gerard Parkin'

_publ_section_title
;
 New Modes for Coordination of Aromatic Heterocyclic Nitrogen Compounds to
 Molybdenum: Catalytic Hydrogenation of Quinoline, Isoquinoline, and
 Quinoxaline by Mo(PMe3)4H4
;
_journal_name_full 'Journal of the American Chemical Society'
_journal_page_first 1564
_journal_page_last 1565
_journal_paper_doi 10.1021/ja078102d
_journal_volume 130
_journal_year 2008
_chemical_formula_sum 'C17 H33 Mo N2 P3'
_chemical_formula_weight 454.30
_chemical_name_common qoxMoP3
_chemical_name_systematic
; 
 ? 
;
_space_group_IT_number 14
_symmetry_cell_setting monoclinic
_symmetry_space_group_name_Hall '-P 2yn'
_symmetry_space_group_name_H-M 'P 1 21/n 1'
_atom_sites_solution_hydrogens geom
_atom_sites_solution_primary direct
_atom_sites_solution_secondary difmap
_audit_creation_method SHELXL-97
_cell_angle_alpha 90.00
_cell_angle_beta 97.630(2)
_cell_angle_gamma 90.00
_cell_formula_units_Z 8
_cell_length_a 17.9472(12)
_cell_length_b 13.4906(9)
_cell_length_c 18.0490(12)
_cell_measurement_temperature 243(2)
_cell_volume 4331.3(5)
_computing_cell_refinement 'Bruker SMART'
_computing_data_collection 'Bruker SMART'
_computing_data_reduction 'Bruker SHELXTL'
_computing_molecular_graphics 'Bruker SHELXTL'
_computing_publication_material 'Bruker SHELXTL'
_computing_structure_refinement 'SHELXL-97 (Sheldrick, 1997)'
_computing_structure_solution 'SHELXS-97 (Sheldrick, 1990)'
_diffrn_ambient_temperature 243(2)
_diffrn_measured_fraction_theta_full 0.910
_diffrn_measured_fraction_theta_max 0.910
_diffrn_measurement_device_type 'CCD area detector'
_diffrn_measurement_method 'phi and omega scans'
_diffrn_radiation_monochromator graphite
_diffrn_radiation_source 'fine-focus sealed tube'
_diffrn_radiation_type MoK\a
_diffrn_radiation_wavelength 0.71073
_diffrn_reflns_av_R_equivalents 0.0221
_diffrn_reflns_av_sigmaI/netI 0.0182
_diffrn_reflns_limit_h_max 14
_diffrn_reflns_limit_h_min -23
_diffrn_reflns_limit_k_max 17
_diffrn_reflns_limit_k_min -15
_diffrn_reflns_limit_l_max 23
_diffrn_reflns_limit_l_min -16
_diffrn_reflns_number 28133
_diffrn_reflns_theta_full 28.21
_diffrn_reflns_theta_max 28.21
_diffrn_reflns_theta_min 3.44
_exptl_absorpt_coefficient_mu 0.828
_exptl_absorpt_correction_T_max 0.6919
_exptl_absorpt_correction_T_min 0.6363
_exptl_absorpt_correction_type empirical
_exptl_absorpt_process_details sadabs
_exptl_crystal_colour brown
_exptl_crystal_density_diffrn 1.393
_exptl_crystal_description block
_exptl_crystal_F_000 1888
_exptl_crystal_size_max 0.60
_exptl_crystal_size_mid 0.60
_exptl_crystal_size_min 0.48
_refine_diff_density_max 0.649
_refine_diff_density_min -0.450
_refine_diff_density_rms 0.081
_refine_ls_extinction_coef 0.0050(6)
_refine_ls_extinction_expression Fc^*^=kFc[1+0.001xFc^2^\l^3^/sin(2\q)]^-1/4^
_refine_ls_extinction_method SHELXL
_refine_ls_goodness_of_fit_ref 1.169
_refine_ls_hydrogen_treatment constr
_refine_ls_matrix_type full
_refine_ls_number_parameters 434
_refine_ls_number_reflns 9693
_refine_ls_number_restraints 0
_refine_ls_restrained_S_all 1.169
_refine_ls_R_factor_all 0.0461
_refine_ls_R_factor_gt 0.0380
_refine_ls_shift/su_max 0.009
_refine_ls_shift/su_mean 0.001
_refine_ls_structure_factor_coef Fsqd
_refine_ls_weighting_details 'calc w=1/[\s^2^(Fo^2^)+(0.1600P)^2^+0.0000P] where P=(Fo^2^+2Fc^2^)/3'
_refine_ls_weighting_scheme calc
_refine_ls_wR_factor_gt 0.2099
_refine_ls_wR_factor_ref 0.2225
_reflns_number_gt 8086
_reflns_number_total 9693
_reflns_threshold_expression >2sigma(I)
_cod_data_source_file ja078102d-file011.cif
_cod_data_source_block gedsgs10
_cod_database_code 4107390

loop_
_symmetry_equiv_pos_as_xyz
'x, y, z'
'-x+1/2, y+1/2, -z+1/2'
'-x, -y, -z'
'x-1/2, -y-1/2, z-1/2'

loop_
_atom_site_label
_atom_site_type_symbol
_atom_site_fract_x
_atom_site_fract_y
_atom_site_fract_z
_atom_site_U_iso_or_equiv
_atom_site_adp_type
_atom_site_occupancy
_atom_site_symmetry_multiplicity
_atom_site_calc_flag
_atom_site_refinement_flags
Mo1 Mo 0.892708(16) 0.256027(19) 0.137807(15) 0.02525(15) Uani 1 1 d .
Mo2 Mo 1.138203(15) -0.252171(16) 0.390559(16) 0.02529(15) Uani 1 1 d .
N11 N 0.8983(2) 0.1518(2) 0.23646(17) 0.0517(8) Uani 1 1 d .
N12 N 0.93128(15) 0.3630(2) 0.23297(15) 0.0380(6) Uani 1 1 d .
N21 N 1.24305(14) -0.1591(2) 0.43057(15) 0.0388(6) Uani 1 1 d .
N22 N 1.22847(15) -0.3686(2) 0.38978(18) 0.0447(7) Uani 1 1 d .
P11 P 0.82477(5) 0.12432(7) 0.06515(5) 0.0351(2) Uani 1 1 d .
P12 P 0.99159(5) 0.24918(6) 0.05952(5) 0.0357(3) Uani 1 1 d .
P13 P 0.82983(5) 0.38906(7) 0.06060(5) 0.0353(2) Uani 1 1 d .
P21 P 1.06084(6) -0.25007(6) 0.49019(6) 0.0359(3) Uani 1 1 d .
P22 P 1.06838(5) -0.11149(7) 0.33027(5) 0.0367(2) Uani 1 1 d .
P23 P 1.05677(5) -0.37695(7) 0.32397(5) 0.0358(2) Uani 1 1 d .
C11 C 0.8448(2) 0.2237(3) 0.25078(19) 0.0444(8) Uani 1 1 d .
C12 C 0.7747(3) 0.1937(4) 0.2712(2) 0.0674(13) Uani 1 1 d .
H12A H 0.7641 0.1257 0.2746 0.081 Uiso 1 1 calc R
C13 C 0.7223(3) 0.2614(5) 0.2861(3) 0.0817(19) Uani 1 1 d .
H13A H 0.6765 0.2405 0.3008 0.098 Uiso 1 1 calc R
C14 C 0.7378(2) 0.3641(4) 0.2791(2) 0.0725(14) Uani 1 1 d .
H14A H 0.7009 0.4107 0.2873 0.087 Uiso 1 1 calc R
C15 C 0.8045(2) 0.3962(3) 0.26097(19) 0.0511(9) Uani 1 1 d .
H15A H 0.8141 0.4645 0.2581 0.061 Uiso 1 1 calc R
C16 C 0.86051(17) 0.3257(3) 0.24614(16) 0.0361(7) Uani 1 1 d .
C17 C 0.98369(19) 0.2896(3) 0.22978(18) 0.0437(9) Uani 1 1 d .
H17A H 1.0332 0.3091 0.2159 0.052 Uiso 1 1 calc R
C18 C 0.9680(2) 0.1873(3) 0.2330(2) 0.0502(10) Uani 1 1 d .
H18A H 1.0069 0.1401 0.2210 0.060 Uiso 1 1 calc R
C19 C 0.7356(2) 0.0908(3) 0.0964(3) 0.0563(10) Uani 1 1 d .
H19A H 0.7155 0.0321 0.0699 0.084 Uiso 1 1 calc R
H19B H 0.7002 0.1451 0.0862 0.084 Uiso 1 1 calc R
H19C H 0.7435 0.0775 0.1496 0.084 Uiso 1 1 calc R
C21 C 1.25236(16) -0.1933(3) 0.35966(18) 0.0371(7) Uani 1 1 d .
C22 C 1.2734(2) -0.1259(3) 0.30577(19) 0.0466(8) Uani 1 1 d .
H22A H 1.2778 -0.0582 0.3178 0.056 Uiso 1 1 calc R
C23 C 1.2875(2) -0.1566(4) 0.2372(2) 0.0586(10) Uani 1 1 d .
H23A H 1.3003 -0.1097 0.2024 0.070 Uiso 1 1 calc R
C24 C 1.2832(3) -0.2568(3) 0.2179(3) 0.0588(12) Uani 1 1 d .
H24A H 1.2943 -0.2772 0.1708 0.071 Uiso 1 1 calc R
C25 C 1.2628(2) -0.3259(3) 0.2677(2) 0.0514(9) Uani 1 1 d .
H25A H 1.2594 -0.3931 0.2538 0.062 Uiso 1 1 calc R
C26 C 1.24692(16) -0.2972(3) 0.3393(2) 0.0408(8) Uani 1 1 d .
C27 C 1.22874(18) -0.3356(3) 0.4616(2) 0.0448(9) Uani 1 1 d .
H27A H 1.2137 -0.3827 0.4990 0.054 Uiso 1 1 calc R
C28 C 1.2340(2) -0.2328(3) 0.4809(2) 0.0454(9) Uani 1 1 d .
H28A H 1.2226 -0.2131 0.5310 0.054 Uiso 1 1 calc R
C29 C 1.0634(3) -0.1332(3) 0.5419(2) 0.0648(12) Uani 1 1 d .
H29A H 1.0352 -0.1403 0.5839 0.097 Uiso 1 1 calc R
H29B H 1.0412 -0.0811 0.5091 0.097 Uiso 1 1 calc R
H29C H 1.1151 -0.1163 0.5601 0.097 Uiso 1 1 calc R
C110 C 0.8753(2) 0.0063(3) 0.0753(3) 0.0558(10) Uani 1 1 d .
H11A H 0.8426 -0.0464 0.0536 0.084 Uiso 1 1 calc R
H11B H 0.8905 -0.0072 0.1279 0.084 Uiso 1 1 calc R
H11C H 0.9194 0.0100 0.0497 0.084 Uiso 1 1 calc R
C111 C 0.7921(3) 0.1271(4) -0.0363(2) 0.0691(13) Uani 1 1 d .
H11D H 0.7708 0.0632 -0.0520 0.104 Uiso 1 1 calc R
H11E H 0.8343 0.1414 -0.0631 0.104 Uiso 1 1 calc R
H11F H 0.7542 0.1781 -0.0470 0.104 Uiso 1 1 calc R
C112 C 1.06937(19) 0.1655(3) 0.0912(2) 0.0560(10) Uani 1 1 d .
H11G H 1.1081 0.1722 0.0588 0.084 Uiso 1 1 calc R
H11H H 1.0512 0.0977 0.0895 0.084 Uiso 1 1 calc R
H11I H 1.0901 0.1822 0.1420 0.084 Uiso 1 1 calc R
C113 C 0.9800(2) 0.2166(4) -0.0404(2) 0.0622(11) Uani 1 1 d .
H11J H 1.0262 0.2310 -0.0608 0.093 Uiso 1 1 calc R
H11K H 0.9392 0.2552 -0.0668 0.093 Uiso 1 1 calc R
H11L H 0.9685 0.1466 -0.0462 0.093 Uiso 1 1 calc R
C114 C 1.0445(2) 0.3634(3) 0.0560(2) 0.0580(10) Uani 1 1 d .
H11M H 1.0848 0.3534 0.0259 0.087 Uiso 1 1 calc R
H11N H 1.0656 0.3825 0.1063 0.087 Uiso 1 1 calc R
H11O H 1.0114 0.4154 0.0339 0.087 Uiso 1 1 calc R
C115 C 0.8340(3) 0.4082(3) -0.0393(2) 0.0537(10) Uani 1 1 d .
H11P H 0.8063 0.4677 -0.0558 0.081 Uiso 1 1 calc R
H11Q H 0.8118 0.3517 -0.0672 0.081 Uiso 1 1 calc R
H11R H 0.8859 0.4154 -0.0477 0.081 Uiso 1 1 calc R
C116 C 0.8549(3) 0.5147(3) 0.0941(2) 0.0572(11) Uani 1 1 d .
H11S H 0.8325 0.5628 0.0579 0.086 Uiso 1 1 calc R
H11T H 0.9091 0.5221 0.1007 0.086 Uiso 1 1 calc R
H11U H 0.8363 0.5256 0.1415 0.086 Uiso 1 1 calc R
C117 C 0.7280(2) 0.3893(4) 0.0588(3) 0.0645(12) Uani 1 1 d .
H11V H 0.7069 0.4470 0.0317 0.097 Uiso 1 1 calc R
H11W H 0.7159 0.3913 0.1096 0.097 Uiso 1 1 calc R
H11X H 0.7071 0.3297 0.0342 0.097 Uiso 1 1 calc R
C210 C 0.9596(2) -0.2754(4) 0.4808(3) 0.0641(11) Uani 1 1 d .
H21A H 0.9414 -0.2632 0.5282 0.096 Uiso 1 1 calc R
H21B H 0.9504 -0.3441 0.4664 0.096 Uiso 1 1 calc R
H21C H 0.9335 -0.2324 0.4429 0.096 Uiso 1 1 calc R
C211 C 1.0899(2) -0.3347(3) 0.5674(2) 0.0521(9) Uani 1 1 d .
H21D H 1.0592 -0.3236 0.6070 0.078 Uiso 1 1 calc R
H21E H 1.1423 -0.3230 0.5864 0.078 Uiso 1 1 calc R
H21F H 1.0836 -0.4026 0.5500 0.078 Uiso 1 1 calc R
C212 C 0.9677(2) -0.0866(3) 0.3323(3) 0.0593(11) Uani 1 1 d .
H21G H 0.9535 -0.0264 0.3046 0.089 Uiso 1 1 calc R
H21H H 0.9584 -0.0786 0.3837 0.089 Uiso 1 1 calc R
H21I H 0.9383 -0.1417 0.3098 0.089 Uiso 1 1 calc R
C213 C 1.1086(2) 0.0107(3) 0.3601(2) 0.0569(11) Uani 1 1 d .
H21J H 1.0826 0.0623 0.3294 0.085 Uiso 1 1 calc R
H21K H 1.1616 0.0118 0.3545 0.085 Uiso 1 1 calc R
H21L H 1.1027 0.0220 0.4120 0.085 Uiso 1 1 calc R
C214 C 1.0708(3) -0.1066(3) 0.2290(2) 0.0631(12) Uani 1 1 d .
H21M H 1.0502 -0.0439 0.2095 0.095 Uiso 1 1 calc R
H21N H 1.0410 -0.1606 0.2050 0.095 Uiso 1 1 calc R
H21O H 1.1223 -0.1129 0.2188 0.095 Uiso 1 1 calc R
C215 C 0.9551(2) -0.3634(4) 0.2928(3) 0.0743(15) Uani 1 1 d .
H21P H 0.9359 -0.4240 0.2683 0.111 Uiso 1 1 calc R
H21Q H 0.9468 -0.3085 0.2580 0.111 Uiso 1 1 calc R
H21R H 0.9292 -0.3507 0.3357 0.111 Uiso 1 1 calc R
C216 C 1.0823(3) -0.4194(3) 0.2345(2) 0.0578(10) Uani 1 1 d .
H21S H 1.0489 -0.4726 0.2152 0.087 Uiso 1 1 calc R
H21T H 1.1337 -0.4434 0.2416 0.087 Uiso 1 1 calc R
H21U H 1.0780 -0.3648 0.1992 0.087 Uiso 1 1 calc R
C217 C 1.0588(3) -0.4941(3) 0.3737(2) 0.0628(11) Uani 1 1 d .
H21V H 1.0373 -0.5457 0.3399 0.094 Uiso 1 1 calc R
H21W H 1.0297 -0.4883 0.4151 0.094 Uiso 1 1 calc R
H21X H 1.1103 -0.5110 0.3926 0.094 Uiso 1 1 calc R

loop_
_atom_site_aniso_label
_atom_site_aniso_U_11
_atom_site_aniso_U_22
_atom_site_aniso_U_33
_atom_site_aniso_U_23
_atom_site_aniso_U_13
_atom_site_aniso_U_12
Mo1 0.0278(2) 0.0225(2) 0.0247(2) 0.00060(8) 0.00087(15) -0.00112(8)
Mo2 0.0253(2) 0.0226(2) 0.0271(2) 0.00042(8) 0.00035(15) 0.00007(8)
N11 0.086(2) 0.0319(15) 0.0384(16) 0.0107(12) 0.0119(15) 0.0057(15)
N12 0.0371(14) 0.0409(15) 0.0354(14) -0.0092(11) 0.0024(10) -0.0093(11)
N21 0.0369(14) 0.0418(15) 0.0365(14) -0.0045(12) 0.0002(10) -0.0136(11)
N22 0.0351(14) 0.0380(16) 0.0618(19) 0.0058(13) 0.0094(12) 0.0095(11)
P11 0.0390(5) 0.0289(4) 0.0361(5) -0.0042(3) -0.0001(3) -0.0067(3)
P12 0.0332(5) 0.0406(5) 0.0335(5) -0.0018(3) 0.0057(4) -0.0009(3)
P13 0.0395(5) 0.0305(4) 0.0343(5) 0.0057(3) -0.0013(3) 0.0033(3)
P21 0.0341(5) 0.0405(5) 0.0335(5) -0.0011(3) 0.0066(4) -0.0002(3)
P22 0.0418(5) 0.0288(4) 0.0365(5) 0.0025(3) -0.0059(3) 0.0051(3)
P23 0.0339(4) 0.0308(4) 0.0413(5) -0.0069(3) 0.0003(3) -0.0041(3)
C11 0.061(2) 0.0453(19) 0.0281(17) -0.0004(15) 0.0084(15) -0.0153(18)
C12 0.079(3) 0.083(3) 0.042(2) -0.012(2) 0.0171(19) -0.043(3)
C13 0.050(3) 0.140(6) 0.060(3) -0.038(3) 0.024(2) -0.032(3)
C14 0.045(2) 0.117(4) 0.056(2) -0.031(3) 0.0080(17) 0.010(2)
C15 0.053(2) 0.060(2) 0.0410(19) -0.0131(17) 0.0085(15) 0.0088(17)
C16 0.0358(15) 0.0429(18) 0.0285(15) -0.0047(13) 0.0005(11) -0.0014(13)
C17 0.0344(17) 0.067(3) 0.0271(16) -0.0027(17) -0.0038(12) 0.0035(17)
C18 0.062(2) 0.053(2) 0.0342(18) 0.0097(16) -0.0002(15) 0.0237(19)
C19 0.047(2) 0.045(2) 0.078(3) -0.012(2) 0.0110(18) -0.0146(17)
C21 0.0292(14) 0.0432(19) 0.0384(16) -0.0004(14) 0.0028(11) -0.0083(13)
C22 0.0488(19) 0.050(2) 0.0398(18) 0.0059(15) 0.0026(14) -0.0154(16)
C23 0.058(2) 0.078(3) 0.042(2) 0.0081(19) 0.0113(16) -0.019(2)
C24 0.046(3) 0.091(4) 0.041(2) -0.0095(18) 0.0123(18) -0.0085(18)
C25 0.0450(19) 0.053(2) 0.058(2) -0.0152(18) 0.0116(16) -0.0015(16)
C26 0.0276(15) 0.044(2) 0.052(2) -0.0090(16) 0.0063(13) 0.0015(13)
C27 0.0315(16) 0.048(2) 0.054(2) 0.0230(17) 0.0033(14) 0.0045(14)
C28 0.0323(19) 0.070(3) 0.0319(19) 0.0098(16) -0.0047(14) -0.0066(16)
C29 0.084(3) 0.060(3) 0.053(2) -0.017(2) 0.020(2) 0.011(2)
C110 0.050(2) 0.0353(19) 0.082(3) -0.0144(19) 0.0059(18) 0.0008(16)
C111 0.087(3) 0.072(3) 0.043(2) -0.011(2) -0.010(2) -0.032(2)
C112 0.0360(18) 0.068(3) 0.064(2) -0.003(2) 0.0079(16) 0.0138(17)
C113 0.059(2) 0.088(3) 0.042(2) -0.007(2) 0.0157(18) 0.002(2)
C114 0.052(2) 0.057(3) 0.067(3) 0.003(2) 0.0151(18) -0.0150(18)
C115 0.075(3) 0.045(2) 0.0379(19) 0.0120(15) -0.0063(17) 0.0021(19)
C116 0.091(3) 0.0247(18) 0.055(2) 0.0060(16) 0.006(2) 0.0046(18)
C117 0.042(2) 0.078(3) 0.070(3) 0.012(2) -0.0061(18) 0.016(2)
C210 0.038(2) 0.099(3) 0.058(3) 0.003(2) 0.0123(18) -0.003(2)
C211 0.059(2) 0.061(2) 0.0370(18) 0.0127(16) 0.0082(15) -0.0039(18)
C212 0.049(2) 0.045(2) 0.080(3) 0.000(2) -0.0076(19) 0.0165(17)
C213 0.065(3) 0.0277(19) 0.073(3) 0.0006(17) -0.011(2) 0.0026(16)
C214 0.090(3) 0.060(3) 0.035(2) 0.0073(18) -0.0039(19) 0.011(2)
C215 0.043(2) 0.075(3) 0.099(4) -0.040(3) -0.012(2) -0.003(2)
C216 0.074(3) 0.048(2) 0.052(2) -0.0167(18) 0.0121(19) -0.006(2)
C217 0.086(3) 0.039(2) 0.062(3) -0.0005(18) 0.007(2) -0.020(2)

loop_
_atom_type_symbol
_atom_type_description
_atom_type_scat_dispersion_real
_atom_type_scat_dispersion_imag
_atom_type_scat_source
C C 0.0033 0.0016 'International Tables Vol C Tables 4.2.6.8 and 6.1.1.4'
H H 0.0000 0.0000 'International Tables Vol C Tables 4.2.6.8 and 6.1.1.4'
N N 0.0061 0.0033 'International Tables Vol C Tables 4.2.6.8 and 6.1.1.4'
P P 0.1023 0.0942 'International Tables Vol C Tables 4.2.6.8 and 6.1.1.4'
Mo Mo -1.6832 0.6857 'International Tables Vol C Tables 4.2.6.8 and 6.1.1.4'

loop_
_geom_angle_atom_site_label_1
_geom_angle_atom_site_label_2
_geom_angle_atom_site_label_3
_geom_angle
C17 Mo1 C18 36.93(16)
C17 Mo1 N11 65.52(14)
C18 Mo1 N11 34.86(13)
C17 Mo1 N12 35.51(12)
C18 Mo1 N12 65.94(13)
N11 Mo1 N12 79.79(11)
C17 Mo1 C16 61.65(12)
C18 Mo1 C16 73.30(12)
N11 Mo1 C16 64.93(11)
N12 Mo1 C16 35.91(10)
C17 Mo1 C11 72.93(13)
C18 Mo1 C11 60.77(15)
N11 Mo1 C11 35.53(13)
N12 Mo1 C11 64.80(11)
C16 Mo1 C11 35.13(12)
C17 Mo1 P12 85.43(9)
C18 Mo1 P12 91.02(10)
N11 Mo1 P12 118.59(9)
N12 Mo1 P12 106.99(7)
C16 Mo1 P12 142.86(8)
C11 Mo1 P12 151.75(11)
C17 Mo1 P11 144.95(12)
C18 Mo1 P11 108.57(12)
N11 Mo1 P11 86.40(9)
N12 Mo1 P11 161.31(7)
C16 Mo1 P11 126.04(8)
C11 Mo1 P11 96.71(9)
P12 Mo1 P11 90.65(3)
C17 Mo1 P13 120.92(12)
C18 Mo1 P13 157.42(12)
N11 Mo1 P13 150.61(9)
N12 Mo1 P13 92.05(7)
C16 Mo1 P13 92.02(9)
C11 Mo1 P13 115.72(11)
P12 Mo1 P13 90.80(3)
P11 Mo1 P13 93.91(4)
C28 Mo2 C27 37.43(14)
C28 Mo2 N22 66.44(14)
C27 Mo2 N22 35.48(13)
C28 Mo2 N21 35.26(12)
C27 Mo2 N21 65.94(12)
N22 Mo2 N21 79.84(11)
C28 Mo2 C21 61.10(13)
C27 Mo2 C21 73.37(12)
N22 Mo2 C21 65.25(11)
N21 Mo2 C21 34.97(10)
C28 Mo2 C26 73.55(14)
C27 Mo2 C26 61.09(13)
N22 Mo2 C26 35.19(11)
N21 Mo2 C26 64.94(11)
C21 Mo2 C26 36.07(13)
C28 Mo2 P21 85.28(11)
C27 Mo2 P21 91.43(9)
N22 Mo2 P21 119.81(8)
N21 Mo2 P21 106.71(7)
C21 Mo2 P21 141.68(8)
C26 Mo2 P21 152.50(9)
C28 Mo2 P23 142.89(12)
C27 Mo2 P23 106.10(10)
N22 Mo2 P23 84.29(8)
N21 Mo2 P23 160.80(7)
C21 Mo2 P23 127.22(8)
C26 Mo2 P23 95.86(9)
P21 Mo2 P23 90.51(3)
C28 Mo2 P22 122.37(12)
C27 Mo2 P22 159.29(10)
N22 Mo2 P22 149.51(8)
N21 Mo2 P22 93.76(8)
C21 Mo2 P22 92.52(9)
C26 Mo2 P22 115.39(10)
P21 Mo2 P22 90.63(3)
P23 Mo2 P22 94.48(3)
C18 N11 C11 115.0(3)
C18 N11 Mo1 71.81(19)
C11 N11 Mo1 75.94(18)
C17 N12 C16 112.7(3)
C17 N12 Mo1 69.70(18)
C16 N12 Mo1 73.27(16)
C28 N21 C21 114.1(3)
C28 N21 Mo2 69.35(19)
C21 N21 Mo2 73.91(16)
C27 N22 C26 115.0(3)
C27 N22 Mo2 71.38(18)
C26 N22 Mo2 75.94(17)
C19 P11 C110 101.37(19)
C19 P11 C111 97.8(2)
C110 P11 C111 101.8(2)
C19 P11 Mo1 114.30(13)
C110 P11 Mo1 112.03(13)
C111 P11 Mo1 126.08(15)
C114 P12 C112 98.85(19)
C114 P12 C113 99.2(2)
C112 P12 C113 98.12(19)
C114 P12 Mo1 114.63(14)
C112 P12 Mo1 115.56(13)
C113 P12 Mo1 125.92(14)
C117 P13 C115 98.8(2)
C117 P13 C116 101.9(2)
C115 P13 C116 98.86(19)
C117 P13 Mo1 113.29(15)
C115 P13 Mo1 125.90(14)
C116 P13 Mo1 114.47(14)
C211 P21 C29 99.5(2)
C211 P21 C210 97.61(19)
C29 P21 C210 99.5(2)
C211 P21 Mo2 115.34(13)
C29 P21 Mo2 114.34(15)
C210 P21 Mo2 126.16(16)
C214 P22 C212 99.6(2)
C214 P22 C213 101.4(2)
C212 P22 C213 100.22(19)
C214 P22 Mo2 113.09(15)
C212 P22 Mo2 125.27(15)
C213 P22 Mo2 113.85(12)
C217 P23 C216 99.9(2)
C217 P23 C215 101.0(2)
C216 P23 C215 96.7(2)
C217 P23 Mo2 112.72(14)
C216 P23 Mo2 116.57(14)
C215 P23 Mo2 125.84(14)
C16 C11 N11 120.9(3)
C16 C11 C12 119.0(4)
N11 C11 C12 120.0(4)
C16 C11 Mo1 70.69(17)
N11 C11 Mo1 68.53(17)
C12 C11 Mo1 135.8(3)
C13 C12 C11 121.4(5)
C13 C12 H12A 119.3
C11 C12 H12A 119.3
C12 C13 C14 119.1(4)
C12 C13 H13A 120.4
C14 C13 H13A 120.4
C15 C14 C13 121.6(4)
C15 C14 H14A 119.2
C13 C14 H14A 119.2
C14 C15 C16 119.8(4)
C14 C15 H15A 120.1
C16 C15 H15A 120.1
C11 C16 N12 123.2(3)
C11 C16 C15 119.1(3)
N12 C16 C15 117.5(3)
C11 C16 Mo1 74.18(18)
N12 C16 Mo1 70.82(15)
C15 C16 Mo1 133.4(2)
N12 C17 C18 124.2(3)
N12 C17 Mo1 74.79(18)
C18 C17 Mo1 72.54(19)
N12 C17 H17A 117.5
C18 C17 H17A 117.5
Mo1 C17 H17A 117.5
N11 C18 C17 122.7(3)
N11 C18 Mo1 73.3(2)
C17 C18 Mo1 70.53(18)
N11 C18 H18A 117.9
C17 C18 H18A 117.9
Mo1 C18 H18A 117.9
P11 C19 H19A 109.5
P11 C19 H19B 109.5
H19A C19 H19B 109.5
P11 C19 H19C 109.5
H19A C19 H19C 109.5
H19B C19 H19C 109.5
N21 C21 C22 119.5(3)
N21 C21 C26 122.8(3)
C22 C21 C26 117.5(3)
N21 C21 Mo2 71.12(15)
C22 C21 Mo2 134.8(2)
C26 C21 Mo2 72.52(15)
C23 C22 C21 121.9(4)
C23 C22 H22A 119.1
C21 C22 H22A 119.1
C22 C23 C24 120.7(4)
C22 C23 H23A 119.6
C24 C23 H23A 119.6
C25 C24 C23 120.2(4)
C25 C24 H24A 119.9
C23 C24 H24A 119.9
C24 C25 C26 121.0(4)
C24 C25 H25A 119.5
C26 C25 H25A 119.5
N22 C26 C25 120.2(3)
N22 C26 C21 121.0(3)
C25 C26 C21 118.7(3)
N22 C26 Mo2 68.87(16)
C25 C26 Mo2 135.2(2)
C21 C26 Mo2 71.41(15)
N22 C27 C28 122.5(3)
N22 C27 Mo2 73.14(18)
C28 C27 Mo2 70.8(2)
N22 C27 H27A 118.1
C28 C27 H27A 118.1
Mo2 C27 H27A 118.1
N21 C28 C27 123.5(3)
N21 C28 Mo2 75.4(2)
C27 C28 Mo2 71.8(2)
N21 C28 H28A 117.9
C27 C28 H28A 117.9
Mo2 C28 H28A 117.9
P21 C29 H29A 109.5
P21 C29 H29B 109.5
H29A C29 H29B 109.5
P21 C29 H29C 109.5
H29A C29 H29C 109.5
H29B C29 H29C 109.5
P11 C110 H11A 109.5
P11 C110 H11B 109.5
H11A C110 H11B 109.5
P11 C110 H11C 109.5
H11A C110 H11C 109.5
H11B C110 H11C 109.5
P11 C111 H11D 109.5
P11 C111 H11E 109.5
H11D C111 H11E 109.5
P11 C111 H11F 109.5
H11D C111 H11F 109.5
H11E C111 H11F 109.5
P12 C112 H11G 109.5
P12 C112 H11H 109.5
H11G C112 H11H 109.5
P12 C112 H11I 109.5
H11G C112 H11I 109.5
H11H C112 H11I 109.5
P12 C113 H11J 109.5
P12 C113 H11K 109.5
H11J C113 H11K 109.5
P12 C113 H11L 109.5
H11J C113 H11L 109.5
H11K C113 H11L 109.5
P12 C114 H11M 109.5
P12 C114 H11N 109.5
H11M C114 H11N 109.5
P12 C114 H11O 109.5
H11M C114 H11O 109.5
H11N C114 H11O 109.5
P13 C115 H11P 109.5
P13 C115 H11Q 109.5
H11P C115 H11Q 109.5
P13 C115 H11R 109.5
H11P C115 H11R 109.5
H11Q C115 H11R 109.5
P13 C116 H11S 109.5
P13 C116 H11T 109.5
H11S C116 H11T 109.5
P13 C116 H11U 109.5
H11S C116 H11U 109.5
H11T C116 H11U 109.5
P13 C117 H11V 109.5
P13 C117 H11W 109.5
H11V C117 H11W 109.5
P13 C117 H11X 109.5
H11V C117 H11X 109.5
H11W C117 H11X 109.5
P21 C210 H21A 109.5
P21 C210 H21B 109.5
H21A C210 H21B 109.5
P21 C210 H21C 109.5
H21A C210 H21C 109.5
H21B C210 H21C 109.5
P21 C211 H21D 109.5
P21 C211 H21E 109.5
H21D C211 H21E 109.5
P21 C211 H21F 109.5
H21D C211 H21F 109.5
H21E C211 H21F 109.5
P22 C212 H21G 109.5
P22 C212 H21H 109.5
H21G C212 H21H 109.5
P22 C212 H21I 109.5
H21G C212 H21I 109.5
H21H C212 H21I 109.5
P22 C213 H21J 109.5
P22 C213 H21K 109.5
H21J C213 H21K 109.5
P22 C213 H21L 109.5
H21J C213 H21L 109.5
H21K C213 H21L 109.5
P22 C214 H21M 109.5
P22 C214 H21N 109.5
H21M C214 H21N 109.5
P22 C214 H21O 109.5
H21M C214 H21O 109.5
H21N C214 H21O 109.5
P23 C215 H21P 109.5
P23 C215 H21Q 109.5
H21P C215 H21Q 109.5
P23 C215 H21R 109.5
H21P C215 H21R 109.5
H21Q C215 H21R 109.5
P23 C216 H21S 109.5
P23 C216 H21T 109.5
H21S C216 H21T 109.5
P23 C216 H21U 109.5
H21S C216 H21U 109.5
H21T C216 H21U 109.5
P23 C217 H21V 109.5
P23 C217 H21W 109.5
H21V C217 H21W 109.5
P23 C217 H21X 109.5
H21V C217 H21X 109.5
H21W C217 H21X 109.5

loop_
_geom_bond_atom_site_label_1
_geom_bond_atom_site_label_2
_geom_bond_distance
Mo1 C17 2.215(3)
Mo1 C18 2.241(3)
Mo1 N11 2.260(3)
Mo1 N12 2.279(3)
Mo1 C16 2.311(3)
Mo1 C11 2.356(3)
Mo1 P12 2.4124(10)
Mo1 P11 2.4370(9)
Mo1 P13 2.4533(9)
Mo2 C28 2.222(4)
Mo2 C27 2.235(3)
Mo2 N22 2.257(3)
Mo2 N21 2.297(2)
Mo2 C21 2.333(3)
Mo2 C26 2.348(3)
Mo2 P21 2.4135(10)
Mo2 P23 2.4388(9)
Mo2 P22 2.4483(9)
N11 C18 1.348(5)
N11 C11 1.411(5)
N12 C17 1.372(5)
N12 C16 1.415(4)
N21 C28 1.370(5)
N21 C21 1.391(4)
N22 C27 1.369(5)
N22 C26 1.395(4)
P11 C19 1.823(4)
P11 C110 1.829(4)
P11 C111 1.847(4)
P12 C114 1.816(4)
P12 C112 1.827(4)
P12 C113 1.841(4)
P13 C117 1.823(4)
P13 C115 1.832(4)
P13 C116 1.836(4)
P21 C211 1.824(4)
P21 C29 1.829(4)
P21 C210 1.834(4)
P22 C214 1.836(4)
P22 C212 1.842(4)
P22 C213 1.850(4)
P23 C217 1.815(4)
P23 C216 1.829(4)
P23 C215 1.846(4)
C11 C16 1.409(5)
C11 C12 1.418(5)
C12 C13 1.363(7)
C12 H12A 0.9400
C13 C14 1.422(7)
C13 H13A 0.9400
C14 C15 1.354(6)
C14 H14A 0.9400
C15 C16 1.434(5)
C15 H15A 0.9400
C17 C18 1.412(6)
C17 H17A 0.9900
C18 H18A 0.9900
C19 H19A 0.9700
C19 H19B 0.9700
C19 H19C 0.9700
C21 C22 1.419(5)
C21 C26 1.449(5)
C22 C23 1.360(5)
C22 H22A 0.9400
C23 C24 1.396(6)
C23 H23A 0.9400
C24 C25 1.378(6)
C24 H24A 0.9400
C25 C26 1.414(5)
C25 H25A 0.9400
C27 C28 1.430(5)
C27 H27A 0.9900
C28 H28A 0.9900
C29 H29A 0.9700
C29 H29B 0.9700
C29 H29C 0.9700
C110 H11A 0.9700
C110 H11B 0.9700
C110 H11C 0.9700
C111 H11D 0.9700
C111 H11E 0.9700
C111 H11F 0.9700
C112 H11G 0.9700
C112 H11H 0.9700
C112 H11I 0.9700
C113 H11J 0.9700
C113 H11K 0.9700
C113 H11L 0.9700
C114 H11M 0.9700
C114 H11N 0.9700
C114 H11O 0.9700
C115 H11P 0.9700
C115 H11Q 0.9700
C115 H11R 0.9700
C116 H11S 0.9700
C116 H11T 0.9700
C116 H11U 0.9700
C117 H11V 0.9700
C117 H11W 0.9700
C117 H11X 0.9700
C210 H21A 0.9700
C210 H21B 0.9700
C210 H21C 0.9700
C211 H21D 0.9700
C211 H21E 0.9700
C211 H21F 0.9700
C212 H21G 0.9700
C212 H21H 0.9700
C212 H21I 0.9700
C213 H21J 0.9700
C213 H21K 0.9700
C213 H21L 0.9700
C214 H21M 0.9700
C214 H21N 0.9700
C214 H21O 0.9700
C215 H21P 0.9700
C215 H21Q 0.9700
C215 H21R 0.9700
C216 H21S 0.9700
C216 H21T 0.9700
C216 H21U 0.9700
C217 H21V 0.9700
C217 H21W 0.9700
C217 H21X 0.9700
